data_7704523
loop_
_publ_author_name
'Wang, Xiaoming'
'Chang, Kejian'
'Xu, Xin'

_publ_section_title
;
 Hydroboration of carbon dioxide enabled by molecular zinc dihydrides.
;
_journal_issue 22
_journal_name_full 'Dalton transactions (Cambridge, England : 2003)'
_journal_page_first 7324
_journal_page_last 7327
_journal_paper_doi 10.1039/d0dt01090a
_journal_volume 49
_journal_year 2020
_chemical_formula_moiety 'C50 H61 N2 O2 P Zn'
_chemical_formula_sum 'C50 H61 N2 O2 P Zn'
_chemical_formula_weight 818.34
_space_group_crystal_system monoclinic
_space_group_IT_number 14
_space_group_name_Hall '-P 2yn'
_space_group_name_H-M_alt 'P 1 21/n 1'
_atom_sites_solution_hydrogens geom
_audit_creation_date 2019-07-11
_audit_creation_method
;
Olex2 1.2
(compiled 2018.05.29 svn.r3508 for OlexSys, GUI svn.r5506)
;
_audit_update_record
;
2020-04-30 deposited with the CCDC.	2020-05-27 downloaded from the CCDC.
;
_cell_angle_alpha 90
_cell_angle_beta 104.462(2)
_cell_angle_gamma 90
_cell_formula_units_Z 8
_cell_length_a 21.0915(10)
_cell_length_b 10.6678(4)
_cell_length_c 40.3216(18)
_cell_measurement_reflns_used 9902
_cell_measurement_temperature 120(2)
_cell_measurement_theta_max 27.51
_cell_measurement_theta_min 2.72
_cell_volume 8784.9(7)
_computing_cell_refinement 'SAINT v8.37A (Bruker, 2015)'
_computing_data_collection 'Bruker APEX2'
_computing_data_reduction 'SAINT v8.37A (Bruker, 2015)'
_computing_molecular_graphics 'Olex2 (Dolomanov et al., 2009)'
_computing_publication_material 'Olex2 (Dolomanov et al., 2009)'
_computing_structure_refinement 'ShelXL (Sheldrick, 2015)'
_computing_structure_solution 'SHELXT 2014/5 (Sheldrick, 2014)'
_diffrn_ambient_temperature 120(2)
_diffrn_measured_fraction_theta_full 0.998
_diffrn_measured_fraction_theta_max 0.997
_diffrn_measurement_device_type 'Bruker APEX-II CCD'
_diffrn_measurement_method '\f and \w scans'
_diffrn_radiation_type MoK\a
_diffrn_radiation_wavelength 0.71073
_diffrn_reflns_av_R_equivalents 0.0645
_diffrn_reflns_av_unetI/netI 0.0428
_diffrn_reflns_Laue_measured_fraction_full 0.998
_diffrn_reflns_Laue_measured_fraction_max 0.997
_diffrn_reflns_limit_h_max 26
_diffrn_reflns_limit_h_min -27
_diffrn_reflns_limit_k_max 13
_diffrn_reflns_limit_k_min -13
_diffrn_reflns_limit_l_max 52
_diffrn_reflns_limit_l_min -52
_diffrn_reflns_number 142705
_diffrn_reflns_point_group_measured_fraction_full 0.998
_diffrn_reflns_point_group_measured_fraction_max 0.997
_diffrn_reflns_theta_full 25.242
_diffrn_reflns_theta_max 27.546
_diffrn_reflns_theta_min 1.979
_diffrn_standards_number 0
_exptl_absorpt_coefficient_mu 0.636
_exptl_absorpt_correction_T_max 0.7456
_exptl_absorpt_correction_T_min 0.6322
_exptl_absorpt_correction_type multi-scan
_exptl_absorpt_process_details
'SADABS-2016/2 (Bruker,2016/2) was used for absorption correction. wR2(int) was 0.0917 before and 0.0648 after correction. The Ratio of minimum to maximum transmission is 0.8479. The \l/2 correction factor is Not present.'
_exptl_crystal_colour colourless
_exptl_crystal_colour_primary colourless
_exptl_crystal_density_diffrn 1.237
_exptl_crystal_description block
_exptl_crystal_F_000 3488
_exptl_crystal_size_max 0.28
_exptl_crystal_size_mid 0.25
_exptl_crystal_size_min 0.14
_refine_diff_density_max 0.562
_refine_diff_density_min -0.505
_refine_diff_density_rms 0.061
_refine_ls_extinction_method none
_refine_ls_goodness_of_fit_ref 1.071
_refine_ls_hydrogen_treatment constr
_refine_ls_matrix_type full
_refine_ls_number_parameters 1060
_refine_ls_number_reflns 20209
_refine_ls_number_restraints 2284
_refine_ls_restrained_S_all 1.055
_refine_ls_R_factor_all 0.0653
_refine_ls_R_factor_gt 0.0391
_refine_ls_shift/su_max 0.001
_refine_ls_shift/su_mean 0.000
_refine_ls_structure_factor_coef Fsqd
_refine_ls_weighting_details 'w=1/[\s^2^(Fo^2^)+(0.0307P)^2^+7.5983P] where P=(Fo^2^+2Fc^2^)/3'
_refine_ls_weighting_scheme calc
_refine_ls_wR_factor_gt 0.0862
_refine_ls_wR_factor_ref 0.1008
_reflns_Friedel_coverage 0.000
_reflns_number_gt 15241
_reflns_number_total 20209
_reflns_threshold_expression 'I > 2\s(I)'
_cod_data_source_file d0dt01090a2.cif
_cod_data_source_block Complex_2b
_cod_depositor_comments 'Adding full bibliography for 7704522--7704523.cif.'
_cod_database_code 7704523
_shelx_shelxl_version_number 2018/3
_shelx_space_group_comment
;
The symmetry employed for this shelxl refinement is uniquely defined
by the following loop, which should always be used as a source of
symmetry information in preference to the above space-group names.
They are only intended as comments.
;
_shelx_estimated_absorpt_t_max 0.916
_shelx_estimated_absorpt_t_min 0.842
_olex2_refinement_description
;
1. Fixed Uiso
 At 1.2 times of:
  All C(H) groups, All C(H,H) groups
 At 1.5 times of:
  All C(H,H,H) groups
2. Restrained distances
 C83B-C84B = C83B-C85B
 0.02 with sigma of 1.52
 C83A-C84A = C83A-C85A
 0.02 with sigma of 1.52
3. Uiso/Uaniso restraints and constraints
C1 \\sim C2 \\sim C3 \\sim C4 \\sim C5 \\sim C6 \\sim C7 \\sim C8 \\sim C9
\\sim C10 \\sim C11 \\sim C12 \\sim C13 \\sim C14 \\sim C15 \\sim C16 \\sim C17
\\sim C18 \\sim C19 \\sim C20 \\sim C21 \\sim C22 \\sim C23 \\sim C24 \\sim C25
\\sim C26 \\sim C27 \\sim C28 \\sim C29 \\sim C30 \\sim C31 \\sim C32 \\sim C33
\\sim C34 \\sim C35 \\sim C36 \\sim C37 \\sim C38 \\sim C39 \\sim C40 \\sim C41
\\sim C42 \\sim C43 \\sim C44 \\sim C45 \\sim C46 \\sim C47 \\sim C48 \\sim C49
\\sim C50 \\sim C51 \\sim C52 \\sim C53 \\sim C54 \\sim C55 \\sim C56 \\sim C57
\\sim C58 \\sim C59 \\sim C60 \\sim C61 \\sim C62 \\sim C63 \\sim C64 \\sim C65
\\sim C66 \\sim C67 \\sim C68 \\sim C69 \\sim C70 \\sim C71 \\sim C72 \\sim C73
\\sim C74 \\sim C75 \\sim C76 \\sim C77 \\sim C78 \\sim C79 \\sim C80 \\sim C81
\\sim C82 \\sim C86 \\sim C87 \\sim C88 \\sim C89 \\sim C90 \\sim C91 \\sim C92
\\sim C93 \\sim C94 \\sim C95 \\sim C96 \\sim C97 \\sim C98 \\sim C99 \\sim
C100 \\sim C83A \\sim C84A \\sim C83B \\sim C85B \\sim C85A \\sim C84B: within
3.8A with sigma of 0.01 and sigma for terminal atoms of 0.02
4. Others
 Fixed Sof: C83A(0.5) H83A(0.5) C84A(0.5) H84A(0.5) H84B(0.5) H84C(0.5)
 C83B(0.5) H83B(0.5) C85B(0.5) H85A(0.5) H85B(0.5) H85C(0.5) C85A(0.5)
 H85D(0.5) H85E(0.5) H85F(0.5) C84B(0.5) H84D(0.5) H84E(0.5) H84F(0.5)
5.a Ternary CH refined with riding coordinates:
 C33(H33), C36(H36), C45(H45), C48(H48), C86(H86), C95(H95), C98(H98),
 C83A(H83A), C83B(H83B)
5.b Secondary CH2 refined with riding coordinates:
 C13(H13A,H13B), C14(H14A,H14B), C63(H63A,H63B), C64(H64A,H64B)
5.c Aromatic/amide H refined with riding coordinates:
 C2(H2), C3(H3), C6(H6), C8(H8), C16(H16), C17(H17), C18(H18), C19(H19),
 C20(H20), C22(H22), C23(H23), C24(H24), C25(H25), C26(H26), C29(H29), C30(H30),
  C31(H31), C41(H41), C42(H42), C43(H43), C52(H52), C53(H53), C56(H56),
 C58(H58), C66(H66), C67(H67), C68(H68), C69(H69), C70(H70), C72(H72), C73(H73),
  C74(H74), C75(H75), C76(H76), C79(H79), C80(H80), C81(H81), C91(H91),
 C92(H92), C93(H93)
5.d Idealised Me refined as rotating group:
 C10(H10D,H10E,H10F), C11(H11A,H11B,H11C), C12(H12A,H12B,H12C), C34(H34A,H34B,
 H34C), C35(H35A,H35B,H35C), C37(H37A,H37B,H37C), C38(H38A,H38B,H38C), C46(H46A,
 H46B,H46C), C47(H47A,H47B,H47C), C49(H49A,H49B,H49C), C50(H50A,H50B,H50C),
 C60(H60A,H60B,H60C), C61(H61A,H61B,H61C), C62(H62A,H62B,H62C), C87(H87A,H87B,
 H87C), C88(H88A,H88B,H88C), C96(H96A,H96B,H96C), C97(H97A,H97B,H97C), C99(H99A,
 H99B,H99C), C100(H10A,H10B,H10C), C84A(H84A,H84B,H84C), C85B(H85A,H85B,H85C),
 C85A(H85D,H85E,H85F), C84B(H84D,H84E,H84F)
;
_olex2_submission_special_instructions 'No special instructions were received'

loop_
_space_group_symop_operation_xyz
'x, y, z'
'-x+1/2, y+1/2, -z+1/2'
'-x, -y, -z'
'x-1/2, -y-1/2, z-1/2'

loop_
_atom_site_label
_atom_site_type_symbol
_atom_site_fract_x
_atom_site_fract_y
_atom_site_fract_z
_atom_site_U_iso_or_equiv
_atom_site_adp_type
_atom_site_occupancy
_atom_site_site_symmetry_order
_atom_site_calc_flag
_atom_site_refinement_flags_posn
_atom_site_refinement_flags_adp
_atom_site_refinement_flags_occupancy
_atom_site_disorder_assembly
_atom_site_disorder_group
Zn1 Zn 0.69593(2) 0.46949(2) 0.14277(2) 0.01606(6) Uani 1 1 d . . . . .
P1 P 0.62221(2) 0.65764(5) 0.15317(2) 0.01632(11) Uani 1 1 d . . . . .
O1 O 0.72573(7) 0.41977(13) 0.19000(3) 0.0200(3) Uani 1 1 d . . . . .
N1 N 0.76847(8) 0.70857(15) 0.15048(5) 0.0200(4) Uani 1 1 d . . . . .
C1 C 0.75136(10) 0.60852(18) 0.12939(5) 0.0194(4) Uani 1 1 d . U . . .
Zn2 Zn 0.19373(2) 0.05859(2) 0.14328(2) 0.01502(6) Uani 1 1 d . . . . .
P2 P 0.11443(3) -0.11948(5) 0.15507(2) 0.01707(11) Uani 1 1 d . . . . .
O2 O 0.65145(7) 0.33713(13) 0.11650(4) 0.0200(3) Uani 1 1 d . . . . .
N2 N 0.77059(8) 0.63987(15) 0.10068(5) 0.0211(4) Uani 1 1 d . . . . .
C2 C 0.79788(10) 0.80057(19) 0.13536(6) 0.0263(5) Uani 1 1 d . U . . .
H2 H 0.814085 0.878859 0.145137 0.032 Uiso 1 1 calc R . . . .
O3 O 0.22038(7) 0.12078(12) 0.18937(3) 0.0167(3) Uani 1 1 d . . . . .
N3 N 0.26302(8) -0.18154(15) 0.16079(4) 0.0163(3) Uani 1 1 d . . . . .
C3 C 0.79915(11) 0.7582(2) 0.10426(6) 0.0272(5) Uani 1 1 d . U . . .
H3 H 0.816325 0.800942 0.087758 0.033 Uiso 1 1 calc R . . . .
O4 O 0.15001(7) 0.18481(13) 0.11425(3) 0.0206(3) Uani 1 1 d . . . . .
N4 N 0.27487(8) -0.13370(15) 0.11107(4) 0.0179(3) Uani 1 1 d . . . . .
C4 C 0.76625(11) 0.56240(19) 0.07079(6) 0.0245(5) Uani 1 1 d . U . . .
C5 C 0.82415(13) 0.5105(2) 0.06604(7) 0.0328(5) Uani 1 1 d . U . . .
C6 C 0.81916(15) 0.4410(2) 0.03599(7) 0.0406(6) Uani 1 1 d . U . . .
H6 H 0.857805 0.405599 0.031850 0.049 Uiso 1 1 calc R . . . .
C7 C 0.76069(16) 0.4218(2) 0.01228(7) 0.0397(6) Uani 1 1 d . U . . .
C8 C 0.70426(14) 0.4749(2) 0.01811(6) 0.0338(5) Uani 1 1 d . U . . .
H8 H 0.663596 0.461993 0.001881 0.041 Uiso 1 1 calc R . . . .
C9 C 0.70598(12) 0.54683(19) 0.04733(6) 0.0254(5) Uani 1 1 d . U . . .
C10 C 0.64411(11) 0.6027(2) 0.05270(6) 0.0268(5) Uani 1 1 d . U . . .
H10D H 0.609000 0.593531 0.031724 0.040 Uiso 1 1 calc GR . . . .
H10E H 0.651071 0.691785 0.058325 0.040 Uiso 1 1 calc GR . . . .
H10F H 0.631782 0.559156 0.071570 0.040 Uiso 1 1 calc GR . . . .
C11 C 0.75691(19) 0.3421(3) -0.01917(8) 0.0606(9) Uani 1 1 d . U . . .
H11A H 0.714200 0.354022 -0.035370 0.091 Uiso 1 1 calc GR . . . .
H11B H 0.762387 0.253685 -0.012497 0.091 Uiso 1 1 calc GR . . . .
H11C H 0.791693 0.367021 -0.030018 0.091 Uiso 1 1 calc GR . . . .
C12 C 0.88875(13) 0.5232(3) 0.09210(8) 0.0469(7) Uani 1 1 d . U . . .
H12A H 0.924482 0.506951 0.081126 0.070 Uiso 1 1 calc GR . . . .
H12B H 0.890856 0.462556 0.110603 0.070 Uiso 1 1 calc GR . . . .
H12C H 0.892982 0.608301 0.101540 0.070 Uiso 1 1 calc GR . . . .
C13 C 0.75369(10) 0.7182(2) 0.18418(5) 0.0226(4) Uani 1 1 d . U . . .
H13A H 0.784099 0.779199 0.198409 0.027 Uiso 1 1 calc R . . . .
H13B H 0.761363 0.635718 0.195735 0.027 Uiso 1 1 calc R . . . .
C14 C 0.68341(10) 0.75923(19) 0.18190(5) 0.0210(4) Uani 1 1 d . U . . .
H14A H 0.677520 0.846612 0.173416 0.025 Uiso 1 1 calc R . . . .
H14B H 0.675594 0.757693 0.205109 0.025 Uiso 1 1 calc R . . . .
C15 C 0.58689(10) 0.75498(18) 0.11577(5) 0.0179(4) Uani 1 1 d . U . . .
C16 C 0.61589(11) 0.86303(19) 0.10726(5) 0.0226(4) Uani 1 1 d . U . . .
H16 H 0.655829 0.891845 0.121852 0.027 Uiso 1 1 calc R . . . .
C17 C 0.58725(12) 0.9299(2) 0.07761(6) 0.0271(5) Uani 1 1 d . U . . .
H17 H 0.607195 1.004478 0.072251 0.033 Uiso 1 1 calc R . . . .
C18 C 0.52933(12) 0.8869(2) 0.05587(6) 0.0290(5) Uani 1 1 d . U . . .
H18 H 0.509712 0.931755 0.035557 0.035 Uiso 1 1 calc R . . . .
C19 C 0.50039(11) 0.7784(2) 0.06396(6) 0.0269(5) Uani 1 1 d . U . . .
H19 H 0.461043 0.748629 0.049037 0.032 Uiso 1 1 calc R . . . .
C20 C 0.52846(10) 0.71337(19) 0.09362(5) 0.0217(4) Uani 1 1 d . U . . .
H20 H 0.507923 0.639601 0.099060 0.026 Uiso 1 1 calc R . . . .
C21 C 0.55519(10) 0.64993(19) 0.17407(5) 0.0195(4) Uani 1 1 d . U . . .
C22 C 0.51491(10) 0.7519(2) 0.17568(6) 0.0246(4) Uani 1 1 d . U . . .
H22 H 0.521625 0.829223 0.165376 0.030 Uiso 1 1 calc R . . . .
C23 C 0.46488(11) 0.7409(2) 0.19232(6) 0.0301(5) Uani 1 1 d . U . . .
H23 H 0.437327 0.810617 0.193197 0.036 Uiso 1 1 calc R . . . .
C24 C 0.45502(12) 0.6296(2) 0.20754(6) 0.0343(5) Uani 1 1 d . U . . .
H24 H 0.420430 0.622080 0.218646 0.041 Uiso 1 1 calc R . . . .
C25 C 0.49557(13) 0.5293(2) 0.20657(7) 0.0392(6) Uani 1 1 d . U . . .
H25 H 0.489674 0.453106 0.217618 0.047 Uiso 1 1 calc R . . . .
C26 C 0.54494(12) 0.5388(2) 0.18956(6) 0.0308(5) Uani 1 1 d . U . . .
H26 H 0.571945 0.468355 0.188550 0.037 Uiso 1 1 calc R . . . .
C27 C 0.75121(10) 0.31200(19) 0.20458(5) 0.0204(4) Uani 1 1 d . U . . .
C28 C 0.71054(11) 0.21112(19) 0.20903(5) 0.0219(4) Uani 1 1 d . U . . .
C29 C 0.73961(12) 0.1037(2) 0.22620(6) 0.0282(5) Uani 1 1 d . U . . .
H29 H 0.712458 0.036331 0.229610 0.034 Uiso 1 1 calc R . . . .
C30 C 0.80676(12) 0.0928(2) 0.23836(6) 0.0322(5) Uani 1 1 d . U . . .
H30 H 0.825426 0.018553 0.249747 0.039 Uiso 1 1 calc R . . . .
C31 C 0.84648(12) 0.1913(2) 0.23374(6) 0.0290(5) Uani 1 1 d . U . . .
H31 H 0.892617 0.183632 0.241985 0.035 Uiso 1 1 calc R . . . .
C32 C 0.82040(11) 0.3012(2) 0.21731(5) 0.0237(4) Uani 1 1 d . U . . .
C33 C 0.86370(11) 0.4093(2) 0.21229(6) 0.0271(5) Uani 1 1 d . U . . .
H33 H 0.839039 0.488342 0.213693 0.033 Uiso 1 1 calc R . . . .
C34 C 0.92874(12) 0.4178(2) 0.23949(6) 0.0372(6) Uani 1 1 d . U . . .
H34A H 0.955967 0.345106 0.237519 0.056 Uiso 1 1 calc GR . . . .
H34B H 0.920312 0.418936 0.262315 0.056 Uiso 1 1 calc GR . . . .
H34C H 0.951596 0.494850 0.236058 0.056 Uiso 1 1 calc GR . . . .
C35 C 0.87718(12) 0.4056(3) 0.17678(6) 0.0361(6) Uani 1 1 d . U . . .
H35A H 0.835571 0.406075 0.159240 0.054 Uiso 1 1 calc GR . . . .
H35B H 0.901598 0.329300 0.174514 0.054 Uiso 1 1 calc GR . . . .
H35C H 0.903021 0.479254 0.173815 0.054 Uiso 1 1 calc GR . . . .
C36 C 0.63666(10) 0.22047(19) 0.19672(5) 0.0224(4) Uani 1 1 d . U . . .
H36 H 0.626213 0.294150 0.180968 0.027 Uiso 1 1 calc R . . . .
C37 C 0.60683(12) 0.2448(2) 0.22701(6) 0.0281(5) Uani 1 1 d . U . . .
H37A H 0.559121 0.250914 0.218773 0.042 Uiso 1 1 calc GR . . . .
H37B H 0.624225 0.323370 0.238249 0.042 Uiso 1 1 calc GR . . . .
H37C H 0.618041 0.175532 0.243407 0.042 Uiso 1 1 calc GR . . . .
C38 C 0.60508(12) 0.1044(2) 0.17688(6) 0.0293(5) Uani 1 1 d . U . . .
H38A H 0.557560 0.116273 0.169431 0.044 Uiso 1 1 calc GR . . . .
H38B H 0.614822 0.030515 0.191718 0.044 Uiso 1 1 calc GR . . . .
H38C H 0.622676 0.092265 0.156793 0.044 Uiso 1 1 calc GR . . . .
C39 C 0.64285(10) 0.28897(17) 0.08510(5) 0.0177(4) Uani 1 1 d . U . . .
C40 C 0.58020(10) 0.29781(18) 0.06215(5) 0.0199(4) Uani 1 1 d . U . . .
C41 C 0.56998(12) 0.24344(19) 0.02972(6) 0.0264(5) Uani 1 1 d . U . . .
H41 H 0.528104 0.249454 0.014110 0.032 Uiso 1 1 calc R . . . .
C42 C 0.62007(12) 0.1808(2) 0.01998(6) 0.0290(5) Uani 1 1 d . U . . .
H42 H 0.612510 0.144182 -0.002143 0.035 Uiso 1 1 calc R . . . .
C43 C 0.68098(11) 0.17196(19) 0.04261(5) 0.0248(5) Uani 1 1 d . U . . .
H43 H 0.715030 0.129116 0.035693 0.030 Uiso 1 1 calc R . . . .
C44 C 0.69396(10) 0.22419(18) 0.07536(5) 0.0191(4) Uani 1 1 d . U . . .
C45 C 0.75992(10) 0.21072(19) 0.10115(6) 0.0233(4) Uani 1 1 d . U . . .
H45 H 0.773666 0.296007 0.110529 0.028 Uiso 1 1 calc R . . . .
C46 C 0.75349(11) 0.1279(2) 0.13108(6) 0.0270(5) Uani 1 1 d . U . . .
H46A H 0.719905 0.162653 0.141421 0.041 Uiso 1 1 calc GR . . . .
H46B H 0.795528 0.125068 0.148271 0.041 Uiso 1 1 calc GR . . . .
H46C H 0.740925 0.042950 0.122744 0.041 Uiso 1 1 calc GR . . . .
C47 C 0.81428(12) 0.1593(2) 0.08608(7) 0.0367(6) Uani 1 1 d . U . . .
H47A H 0.804154 0.072489 0.078645 0.055 Uiso 1 1 calc GR . . . .
H47B H 0.855997 0.161755 0.103527 0.055 Uiso 1 1 calc GR . . . .
H47C H 0.817572 0.210512 0.066413 0.055 Uiso 1 1 calc GR . . . .
C48 C 0.52657(10) 0.3645(2) 0.07428(6) 0.0245(5) Uani 1 1 d . U . . .
H48 H 0.546964 0.440295 0.087261 0.029 Uiso 1 1 calc R . . . .
C49 C 0.46953(12) 0.4106(2) 0.04567(6) 0.0358(6) Uani 1 1 d . U . . .
H49A H 0.486348 0.461470 0.029503 0.054 Uiso 1 1 calc GR . . . .
H49B H 0.440069 0.461548 0.055486 0.054 Uiso 1 1 calc GR . . . .
H49C H 0.445526 0.338535 0.033651 0.054 Uiso 1 1 calc GR . . . .
C50 C 0.50224(12) 0.2818(3) 0.09950(7) 0.0405(6) Uani 1 1 d . U . . .
H50A H 0.480368 0.207682 0.087533 0.061 Uiso 1 1 calc GR . . . .
H50B H 0.471257 0.329288 0.109121 0.061 Uiso 1 1 calc GR . . . .
H50C H 0.539501 0.255565 0.118011 0.061 Uiso 1 1 calc GR . . . .
C51 C 0.25122(9) -0.08883(18) 0.13703(5) 0.0169(4) Uani 1 1 d . U . . .
C52 C 0.29308(10) -0.28290(18) 0.14995(5) 0.0205(4) Uani 1 1 d . U . . .
H52 H 0.305832 -0.358793 0.162113 0.025 Uiso 1 1 calc R . . . .
C53 C 0.30083(10) -0.25309(19) 0.11863(6) 0.0230(4) Uani 1 1 d . U . . .
H53 H 0.320264 -0.303901 0.104511 0.028 Uiso 1 1 calc R . . . .
C54 C 0.27937(11) -0.06419(18) 0.08090(5) 0.0207(4) Uani 1 1 d . U . . .
C55 C 0.34136(11) -0.02319(19) 0.07907(6) 0.0248(5) Uani 1 1 d . U . . .
C56 C 0.34576(12) 0.0405(2) 0.04960(6) 0.0304(5) Uani 1 1 d . U . . .
H56 H 0.387524 0.067492 0.047521 0.036 Uiso 1 1 calc R . . . .
C57 C 0.29103(13) 0.0659(2) 0.02313(6) 0.0305(5) Uani 1 1 d . U . . .
C58 C 0.23060(12) 0.0240(2) 0.02622(6) 0.0281(5) Uani 1 1 d . U . . .
H58 H 0.192915 0.041195 0.008253 0.034 Uiso 1 1 calc R . . . .
C59 C 0.22317(11) -0.04253(18) 0.05478(5) 0.0223(4) Uani 1 1 d . U . . .
C60 C 0.15674(11) -0.0885(2) 0.05656(6) 0.0259(5) Uani 1 1 d . U . . .
H60A H 0.125743 -0.077868 0.034176 0.039 Uiso 1 1 calc GR . . . .
H60B H 0.141693 -0.040286 0.073824 0.039 Uiso 1 1 calc GR . . . .
H60C H 0.159460 -0.177481 0.062850 0.039 Uiso 1 1 calc GR . . . .
C61 C 0.29728(15) 0.1419(2) -0.00741(7) 0.0437(7) Uani 1 1 d . U . . .
H61A H 0.339754 0.124818 -0.012241 0.066 Uiso 1 1 calc GR . . . .
H61B H 0.294086 0.231278 -0.002494 0.066 Uiso 1 1 calc GR . . . .
H61C H 0.262076 0.118887 -0.027368 0.066 Uiso 1 1 calc GR . . . .
C62 C 0.40129(12) -0.0444(2) 0.10812(7) 0.0356(6) Uani 1 1 d . U . . .
H62A H 0.413044 -0.133453 0.109207 0.053 Uiso 1 1 calc GR . . . .
H62B H 0.391919 -0.018980 0.129760 0.053 Uiso 1 1 calc GR . . . .
H62C H 0.437792 0.005462 0.104232 0.053 Uiso 1 1 calc GR . . . .
C63 C 0.24224(10) -0.17652(19) 0.19298(5) 0.0191(4) Uani 1 1 d . U . . .
H63A H 0.248466 -0.090250 0.202269 0.023 Uiso 1 1 calc R . . . .
H63B H 0.270335 -0.233159 0.209904 0.023 Uiso 1 1 calc R . . . .
C64 C 0.17074(10) -0.21443(19) 0.18823(5) 0.0210(4) Uani 1 1 d . U . . .
H64A H 0.158638 -0.204577 0.210283 0.025 Uiso 1 1 calc R . . . .
H64B H 0.165621 -0.303993 0.181682 0.025 Uiso 1 1 calc R . . . .
C65 C 0.04227(10) -0.1029(2) 0.17202(5) 0.0222(4) Uani 1 1 d . U . . .
C66 C 0.01148(12) -0.2047(2) 0.18244(7) 0.0382(6) Uani 1 1 d . U . . .
H66 H 0.027543 -0.286762 0.180337 0.046 Uiso 1 1 calc R . . . .
C67 C -0.04258(13) -0.1890(3) 0.19593(7) 0.0418(6) Uani 1 1 d . U . . .
H67 H -0.063159 -0.259879 0.202990 0.050 Uiso 1 1 calc R . . . .
C68 C -0.06593(12) -0.0714(3) 0.19900(6) 0.0369(6) Uani 1 1 d . U . . .
H68 H -0.101629 -0.060191 0.209147 0.044 Uiso 1 1 calc R . . . .
C69 C -0.03819(14) 0.0305(3) 0.18752(8) 0.0505(7) Uani 1 1 d . U . . .
H69 H -0.056080 0.111642 0.188671 0.061 Uiso 1 1 calc R . . . .
C70 C 0.01638(13) 0.0156(2) 0.17410(8) 0.0412(6) Uani 1 1 d . U . . .
H70 H 0.035770 0.086629 0.166381 0.049 Uiso 1 1 calc R . . . .
C71 C 0.08470(10) -0.22668(18) 0.11912(5) 0.0190(4) Uani 1 1 d . U . . .
C72 C 0.11846(11) -0.33283(19) 0.11299(5) 0.0228(4) Uani 1 1 d . U . . .
H72 H 0.158000 -0.356218 0.128914 0.027 Uiso 1 1 calc R . . . .
C73 C 0.09483(11) -0.4051(2) 0.08372(6) 0.0266(5) Uani 1 1 d . U . . .
H73 H 0.117894 -0.478012 0.079912 0.032 Uiso 1 1 calc R . . . .
C74 C 0.03764(12) -0.3705(2) 0.06019(6) 0.0292(5) Uani 1 1 d . U . . .
H74 H 0.021664 -0.419339 0.040131 0.035 Uiso 1 1 calc R . . . .
C75 C 0.00376(11) -0.2647(2) 0.06591(6) 0.0282(5) Uani 1 1 d . U . . .
H75 H -0.035319 -0.240810 0.049700 0.034 Uiso 1 1 calc R . . . .
C76 C 0.02671(10) -0.1937(2) 0.09520(5) 0.0233(4) Uani 1 1 d . U . . .
H76 H 0.002898 -0.121904 0.099095 0.028 Uiso 1 1 calc R . . . .
C77 C 0.24346(10) 0.23421(18) 0.20024(5) 0.0171(4) Uani 1 1 d . U . . .
C78 C 0.20032(10) 0.33232(18) 0.20380(5) 0.0182(4) Uani 1 1 d . U . . .
C79 C 0.22632(11) 0.44574(19) 0.21807(6) 0.0248(5) Uani 1 1 d . U . . .
H79 H 0.197463 0.510697 0.221094 0.030 Uiso 1 1 calc R . . . .
C80 C 0.29308(11) 0.4661(2) 0.22794(6) 0.0282(5) Uani 1 1 d . U . . .
H80 H 0.309907 0.543608 0.238005 0.034 Uiso 1 1 calc R . . . .
C81 C 0.33511(11) 0.3726(2) 0.22305(6) 0.0300(5) Uani 1 1 d . U . . .
H81 H 0.380971 0.387547 0.229283 0.036 Uiso 1 1 calc R . . . .
C82 C 0.31181(11) 0.2571(2) 0.20918(6) 0.0258(5) Uani 1 1 d . U . . .
C86 C 0.12698(10) 0.31067(19) 0.19297(5) 0.0211(4) Uani 1 1 d . U . . .
H86 H 0.118916 0.241247 0.175756 0.025 Uiso 1 1 calc R . . . .
C87 C 0.08805(12) 0.4241(2) 0.17600(6) 0.0325(5) Uani 1 1 d . U . . .
H87A H 0.104646 0.451163 0.156513 0.049 Uiso 1 1 calc GR . . . .
H87B H 0.092763 0.492599 0.192628 0.049 Uiso 1 1 calc GR . . . .
H87C H 0.041717 0.401411 0.167940 0.049 Uiso 1 1 calc GR . . . .
C88 C 0.10180(12) 0.2669(3) 0.22328(7) 0.0379(6) Uani 1 1 d . U . . .
H88A H 0.054304 0.254546 0.215926 0.057 Uiso 1 1 calc GR . . . .
H88B H 0.111865 0.330346 0.241420 0.057 Uiso 1 1 calc GR . . . .
H88C H 0.123021 0.187649 0.232013 0.057 Uiso 1 1 calc GR . . . .
C89 C 0.14202(10) 0.22568(17) 0.08227(5) 0.0178(4) Uani 1 1 d . U . . .
C90 C 0.08031(11) 0.21158(19) 0.05876(5) 0.0220(4) Uani 1 1 d . U . . .
C91 C 0.07073(12) 0.2606(2) 0.02591(6) 0.0314(5) Uani 1 1 d . U . . .
H91 H 0.029238 0.251745 0.010104 0.038 Uiso 1 1 calc R . . . .
C92 C 0.12079(13) 0.3222(2) 0.01585(6) 0.0348(6) Uani 1 1 d . U . . .
H92 H 0.113626 0.355070 -0.006678 0.042 Uiso 1 1 calc R . . . .
C93 C 0.18116(12) 0.3353(2) 0.03883(6) 0.0272(5) Uani 1 1 d . U . . .
H93 H 0.215362 0.377067 0.031762 0.033 Uiso 1 1 calc R . . . .
C94 C 0.19306(10) 0.28896(18) 0.07208(5) 0.0192(4) Uani 1 1 d . U . . .
C95 C 0.25765(10) 0.30896(19) 0.09820(6) 0.0218(4) Uani 1 1 d . U . . .
H95 H 0.269830 0.227933 0.110635 0.026 Uiso 1 1 calc R . . . .
C96 C 0.31442(12) 0.3470(2) 0.08311(7) 0.0351(6) Uani 1 1 d . U . . .
H96A H 0.318919 0.285754 0.065731 0.053 Uiso 1 1 calc GR . . . .
H96B H 0.355010 0.349630 0.101357 0.053 Uiso 1 1 calc GR . . . .
H96C H 0.305747 0.430057 0.072564 0.053 Uiso 1 1 calc GR . . . .
C97 C 0.24960(11) 0.4072(2) 0.12468(6) 0.0258(5) Uani 1 1 d . U . . .
H97A H 0.240028 0.488990 0.113482 0.039 Uiso 1 1 calc GR . . . .
H97B H 0.290171 0.412612 0.142876 0.039 Uiso 1 1 calc GR . . . .
H97C H 0.213462 0.382693 0.134573 0.039 Uiso 1 1 calc GR . . . .
C98 C 0.02620(11) 0.1482(2) 0.07117(6) 0.0262(5) Uani 1 1 d . U . . .
H98 H 0.046488 0.076802 0.086161 0.031 Uiso 1 1 calc R . . . .
C99 C -0.00079(13) 0.2396(3) 0.09350(8) 0.0456(7) Uani 1 1 d . U . . .
H99A H -0.023126 0.308930 0.079346 0.068 Uiso 1 1 calc GR . . . .
H99B H 0.035348 0.272692 0.111604 0.068 Uiso 1 1 calc GR . . . .
H99C H -0.031876 0.195713 0.103862 0.068 Uiso 1 1 calc GR . . . .
C100 C -0.02914(12) 0.0942(3) 0.04291(7) 0.0401(6) Uani 1 1 d . U . . .
H10A H -0.052772 0.162655 0.028886 0.060 Uiso 1 1 calc GR . . . .
H10B H -0.059361 0.047364 0.053199 0.060 Uiso 1 1 calc GR . . . .
H10C H -0.010825 0.037912 0.028481 0.060 Uiso 1 1 calc GR . . . .
C83A C 0.3583(5) 0.1631(9) 0.19758(17) 0.0242(15) Uani 0.5 1 d D U P A 1
H83A H 0.330149 0.106759 0.180111 0.029 Uiso 0.5 1 calc R . P A 1
C84A C 0.4099(4) 0.2143(7) 0.1820(2) 0.0493(17) Uani 0.5 1 d D U P A 1
H84A H 0.389300 0.259439 0.160932 0.074 Uiso 0.5 1 calc GR . P A 1
H84B H 0.436445 0.145303 0.176744 0.074 Uiso 0.5 1 calc GR . P A 1
H84C H 0.437960 0.271897 0.198223 0.074 Uiso 0.5 1 calc GR . P A 1
C83B C 0.3584(5) 0.1496(8) 0.20867(17) 0.0236(14) Uani 0.5 1 d D U P A 2
H83B H 0.332879 0.069694 0.205389 0.028 Uiso 0.5 1 calc R . P A 2
C85B C 0.4165(2) 0.1349(5) 0.23972(13) 0.0275(11) Uani 0.5 1 d D U P A 2
H85A H 0.442371 0.212326 0.243158 0.041 Uiso 0.5 1 calc GR . P A 2
H85B H 0.444013 0.065056 0.235860 0.041 Uiso 0.5 1 calc GR . P A 2
H85C H 0.400549 0.117879 0.260104 0.041 Uiso 0.5 1 calc GR . P A 2
C85A C 0.3871(4) 0.0835(7) 0.22868(18) 0.0601(17) Uani 0.5 1 d D U P A 1
H85D H 0.411707 0.136915 0.247226 0.090 Uiso 0.5 1 calc GR . P A 1
H85E H 0.416435 0.020642 0.222880 0.090 Uiso 0.5 1 calc GR . P A 1
H85F H 0.351692 0.041263 0.236104 0.090 Uiso 0.5 1 calc GR . P A 1
C84B C 0.3850(3) 0.1717(7) 0.17686(18) 0.0464(18) Uani 0.5 1 d D U P A 2
H84D H 0.348663 0.169708 0.156245 0.070 Uiso 0.5 1 calc GR . P A 2
H84E H 0.416591 0.105885 0.175432 0.070 Uiso 0.5 1 calc GR . P A 2
H84F H 0.406588 0.253675 0.178676 0.070 Uiso 0.5 1 calc GR . P A 2

loop_
_atom_site_aniso_label
_atom_site_aniso_U_11
_atom_site_aniso_U_22
_atom_site_aniso_U_33
_atom_site_aniso_U_23
_atom_site_aniso_U_13
_atom_site_aniso_U_12
Zn1 0.01712(12) 0.01549(11) 0.01496(12) 0.00030(9) 0.00284(9) -0.00097(9)
P1 0.0157(2) 0.0178(2) 0.0150(2) 0.00007(19) 0.0031(2) 0.00258(19)
O1 0.0230(8) 0.0198(7) 0.0156(7) 0.0011(6) 0.0016(6) 0.0055(6)
N1 0.0160(9) 0.0165(8) 0.0264(10) -0.0026(7) 0.0030(7) -0.0001(7)
C1 0.0154(9) 0.0192(9) 0.0237(10) -0.0001(8) 0.0052(8) 0.0031(7)
Zn2 0.01687(12) 0.01324(11) 0.01428(11) -0.00025(8) 0.00265(9) 0.00184(9)
P2 0.0172(3) 0.0177(2) 0.0164(3) 0.00068(19) 0.0043(2) -0.00247(19)
O2 0.0225(8) 0.0197(7) 0.0179(7) -0.0033(6) 0.0050(6) -0.0029(6)
N2 0.0231(9) 0.0153(8) 0.0271(10) 0.0023(7) 0.0104(8) 0.0001(7)
C2 0.0219(11) 0.0155(10) 0.0389(13) -0.0002(9) 0.0029(9) -0.0026(8)
O3 0.0205(7) 0.0137(6) 0.0148(7) -0.0011(5) 0.0023(6) -0.0005(5)
N3 0.0155(8) 0.0154(8) 0.0167(8) 0.0004(6) 0.0018(7) 0.0016(6)
C3 0.0259(11) 0.0184(10) 0.0389(13) 0.0050(9) 0.0112(10) -0.0021(8)
O4 0.0247(8) 0.0201(7) 0.0163(7) 0.0047(6) 0.0039(6) 0.0057(6)
N4 0.0216(9) 0.0154(8) 0.0176(9) -0.0002(6) 0.0067(7) 0.0028(7)
C4 0.0368(12) 0.0155(9) 0.0284(11) 0.0043(8) 0.0215(10) 0.0020(8)
C5 0.0425(14) 0.0230(11) 0.0423(13) 0.0092(10) 0.0284(11) 0.0063(10)
C6 0.0641(17) 0.0238(12) 0.0501(15) 0.0105(11) 0.0447(14) 0.0129(11)
C7 0.0750(18) 0.0197(11) 0.0354(13) 0.0033(10) 0.0344(13) 0.0034(11)
C8 0.0611(15) 0.0198(10) 0.0251(11) 0.0012(9) 0.0192(11) -0.0033(10)
C9 0.0414(13) 0.0150(9) 0.0240(11) 0.0038(8) 0.0161(10) -0.0002(9)
C10 0.0332(12) 0.0238(11) 0.0230(11) -0.0002(9) 0.0063(9) -0.0007(9)
C11 0.122(3) 0.0305(14) 0.0461(17) -0.0039(12) 0.0527(19) 0.0044(16)
C12 0.0351(15) 0.0462(16) 0.068(2) 0.0124(14) 0.0289(14) 0.0120(12)
C13 0.0204(10) 0.0222(10) 0.0215(11) -0.0046(8) -0.0017(8) 0.0017(8)
C14 0.0219(10) 0.0216(10) 0.0178(10) -0.0036(8) 0.0014(8) 0.0035(8)
C15 0.0190(10) 0.0193(9) 0.0161(9) -0.0007(7) 0.0055(8) 0.0043(8)
C16 0.0240(11) 0.0218(10) 0.0214(10) -0.0002(8) 0.0048(9) -0.0006(8)
C17 0.0375(13) 0.0201(10) 0.0249(11) 0.0032(8) 0.0101(10) 0.0000(9)
C18 0.0384(13) 0.0286(11) 0.0175(10) 0.0045(9) 0.0026(9) 0.0072(10)
C19 0.0260(11) 0.0312(12) 0.0201(11) -0.0004(9) -0.0003(9) 0.0013(9)
C20 0.0234(10) 0.0209(10) 0.0203(10) 0.0005(8) 0.0041(8) 0.0020(8)
C21 0.0178(10) 0.0254(10) 0.0149(9) 0.0005(8) 0.0031(8) 0.0026(8)
C22 0.0231(11) 0.0260(11) 0.0254(11) -0.0014(9) 0.0074(9) 0.0047(8)
C23 0.0231(11) 0.0354(12) 0.0334(13) -0.0070(10) 0.0100(10) 0.0069(9)
C24 0.0281(12) 0.0456(14) 0.0342(13) 0.0011(11) 0.0172(10) 0.0008(10)
C25 0.0394(14) 0.0375(13) 0.0480(15) 0.0108(11) 0.0249(12) 0.0023(11)
C26 0.0303(12) 0.0304(12) 0.0355(13) 0.0075(10) 0.0157(10) 0.0073(10)
C27 0.0264(11) 0.0237(10) 0.0113(9) 0.0014(8) 0.0051(8) 0.0103(8)
C28 0.0292(11) 0.0223(10) 0.0157(10) 0.0023(8) 0.0083(9) 0.0084(8)
C29 0.0400(13) 0.0250(11) 0.0229(11) 0.0056(9) 0.0144(10) 0.0100(9)
C30 0.0407(14) 0.0338(12) 0.0234(11) 0.0116(9) 0.0102(10) 0.0209(11)
C31 0.0299(12) 0.0379(12) 0.0192(11) 0.0033(9) 0.0060(9) 0.0163(10)
C32 0.0248(11) 0.0314(11) 0.0146(10) -0.0001(8) 0.0041(8) 0.0097(9)
C33 0.0200(11) 0.0347(12) 0.0237(11) -0.0012(9) -0.0004(9) 0.0079(9)
C34 0.0252(12) 0.0459(15) 0.0345(14) -0.0091(11) -0.0041(10) 0.0098(11)
C35 0.0269(13) 0.0500(15) 0.0308(13) 0.0014(11) 0.0060(10) -0.0057(11)
C36 0.0268(11) 0.0195(10) 0.0226(11) 0.0034(8) 0.0093(9) 0.0041(8)
C37 0.0335(13) 0.0259(11) 0.0278(12) 0.0007(9) 0.0132(10) 0.0048(9)
C38 0.0358(13) 0.0263(11) 0.0276(12) -0.0015(9) 0.0112(10) 0.0003(10)
C39 0.0230(10) 0.0132(9) 0.0172(9) 0.0002(7) 0.0052(8) -0.0025(7)
C40 0.0230(10) 0.0149(9) 0.0205(10) 0.0021(8) 0.0031(8) -0.0008(8)
C41 0.0328(12) 0.0218(10) 0.0203(11) 0.0017(8) -0.0012(9) -0.0005(9)
C42 0.0459(14) 0.0220(11) 0.0176(10) -0.0018(8) 0.0054(10) 0.0023(10)
C43 0.0366(12) 0.0164(10) 0.0236(11) 0.0014(8) 0.0117(9) 0.0029(9)
C44 0.0238(10) 0.0142(9) 0.0202(10) 0.0023(7) 0.0076(8) -0.0022(8)
C45 0.0196(10) 0.0189(10) 0.0307(12) -0.0001(9) 0.0052(9) -0.0011(8)
C46 0.0248(12) 0.0268(11) 0.0273(12) 0.0039(9) 0.0024(9) 0.0031(9)
C47 0.0271(13) 0.0390(14) 0.0481(16) 0.0080(12) 0.0172(12) 0.0057(10)
C48 0.0195(11) 0.0260(11) 0.0269(11) 0.0029(9) 0.0038(9) 0.0006(8)
C49 0.0268(13) 0.0397(14) 0.0380(14) 0.0061(11) 0.0028(11) 0.0076(10)
C50 0.0258(13) 0.0563(17) 0.0402(15) 0.0168(13) 0.0095(11) 0.0020(12)
C51 0.0162(9) 0.0152(9) 0.0186(9) -0.0004(7) 0.0033(8) -0.0016(7)
C52 0.0201(10) 0.0147(9) 0.0251(11) 0.0014(8) 0.0023(8) 0.0026(8)
C53 0.0254(11) 0.0155(9) 0.0284(11) -0.0014(8) 0.0072(9) 0.0042(8)
C54 0.0299(11) 0.0140(9) 0.0212(10) -0.0029(8) 0.0120(9) 0.0011(8)
C55 0.0297(11) 0.0193(10) 0.0294(11) -0.0041(8) 0.0147(9) 0.0008(8)
C56 0.0404(13) 0.0229(11) 0.0354(13) -0.0036(9) 0.0238(11) -0.0042(9)
C57 0.0512(15) 0.0202(11) 0.0263(12) -0.0025(9) 0.0215(11) -0.0019(10)
C58 0.0437(13) 0.0199(10) 0.0215(11) -0.0016(8) 0.0100(10) 0.0021(9)
C59 0.0317(11) 0.0155(9) 0.0216(10) -0.0029(8) 0.0104(9) 0.0020(8)
C60 0.0302(12) 0.0252(11) 0.0204(11) 0.0004(9) 0.0031(9) 0.0001(9)
C61 0.074(2) 0.0321(13) 0.0327(14) 0.0036(11) 0.0269(14) -0.0046(13)
C62 0.0272(13) 0.0384(14) 0.0434(15) 0.0021(11) 0.0129(11) -0.0036(10)
C63 0.0226(10) 0.0188(10) 0.0137(9) 0.0022(7) 0.0008(8) 0.0004(8)
C64 0.0238(10) 0.0199(10) 0.0185(10) 0.0034(8) 0.0038(8) -0.0026(8)
C65 0.0204(10) 0.0271(10) 0.0202(10) -0.0020(8) 0.0072(8) -0.0023(8)
C66 0.0327(13) 0.0322(12) 0.0562(15) 0.0161(11) 0.0231(12) 0.0048(10)
C67 0.0323(13) 0.0462(15) 0.0532(16) 0.0172(12) 0.0222(12) 0.0018(11)
C68 0.0272(12) 0.0523(15) 0.0357(13) -0.0098(11) 0.0162(11) -0.0052(11)
C69 0.0462(16) 0.0380(14) 0.078(2) -0.0220(14) 0.0361(15) -0.0048(12)
C70 0.0404(14) 0.0279(12) 0.0646(17) -0.0134(12) 0.0306(13) -0.0082(10)
C71 0.0193(10) 0.0192(9) 0.0187(10) 0.0015(8) 0.0052(8) -0.0050(8)
C72 0.0239(11) 0.0210(10) 0.0228(10) -0.0001(8) 0.0044(9) -0.0018(8)
C73 0.0302(12) 0.0226(10) 0.0271(11) -0.0033(9) 0.0075(9) -0.0008(9)
C74 0.0345(13) 0.0283(11) 0.0228(11) -0.0043(9) 0.0037(10) -0.0076(10)
C75 0.0267(12) 0.0291(11) 0.0246(11) 0.0003(9) -0.0015(9) -0.0037(9)
C76 0.0217(10) 0.0215(10) 0.0251(11) 0.0014(8) 0.0028(9) -0.0001(8)
C77 0.0202(10) 0.0169(9) 0.0140(9) 0.0006(7) 0.0042(8) -0.0018(7)
C78 0.0202(10) 0.0176(9) 0.0175(10) 0.0011(8) 0.0060(8) -0.0014(8)
C79 0.0285(11) 0.0176(10) 0.0287(11) -0.0028(8) 0.0079(9) 0.0004(8)
C80 0.0324(12) 0.0184(10) 0.0324(12) -0.0034(9) 0.0058(10) -0.0079(9)
C81 0.0215(11) 0.0286(11) 0.0375(13) -0.0035(10) 0.0026(10) -0.0062(9)
C82 0.0204(10) 0.0231(10) 0.0331(12) -0.0051(9) 0.0049(9) -0.0025(8)
C86 0.0207(10) 0.0178(10) 0.0253(11) -0.0004(8) 0.0066(9) 0.0019(8)
C87 0.0295(13) 0.0296(12) 0.0348(13) 0.0075(10) 0.0014(10) 0.0043(10)
C88 0.0244(12) 0.0499(15) 0.0412(15) 0.0196(12) 0.0117(11) 0.0008(11)
C89 0.0236(10) 0.0129(9) 0.0169(9) 0.0006(7) 0.0052(8) 0.0034(7)
C90 0.0255(11) 0.0177(10) 0.0210(10) 0.0010(8) 0.0023(9) 0.0004(8)
C91 0.0354(13) 0.0321(12) 0.0204(11) 0.0032(9) -0.0052(10) -0.0066(10)
C92 0.0483(15) 0.0352(13) 0.0168(11) 0.0063(9) 0.0002(10) -0.0117(11)
C93 0.0370(12) 0.0233(10) 0.0226(11) 0.0003(8) 0.0103(10) -0.0075(9)
C94 0.0247(10) 0.0142(9) 0.0196(10) -0.0019(7) 0.0071(8) 0.0022(8)
C95 0.0204(10) 0.0176(10) 0.0271(11) -0.0007(8) 0.0055(9) 0.0008(8)
C96 0.0266(13) 0.0348(13) 0.0461(15) -0.0058(11) 0.0129(11) -0.0034(10)
C97 0.0278(12) 0.0233(11) 0.0248(11) -0.0045(9) 0.0035(9) -0.0010(9)
C98 0.0209(11) 0.0280(11) 0.0275(12) 0.0013(9) 0.0019(9) -0.0008(9)
C99 0.0298(14) 0.0555(17) 0.0542(18) -0.0140(14) 0.0155(13) 0.0017(12)
C100 0.0290(13) 0.0459(15) 0.0405(15) 0.0010(12) -0.0007(11) -0.0118(11)
C83A 0.020(2) 0.030(3) 0.024(3) -0.002(3) 0.007(3) -0.002(2)
C84A 0.040(4) 0.053(4) 0.064(4) 0.006(3) 0.032(3) 0.006(3)
C83B 0.015(2) 0.023(2) 0.032(3) -0.002(3) 0.006(3) -0.0007(19)
C85B 0.017(2) 0.036(3) 0.027(2) 0.006(2) 0.001(2) 0.0046(19)
C85A 0.069(4) 0.063(4) 0.051(4) 0.015(3) 0.020(3) 0.033(3)
C84B 0.036(4) 0.069(4) 0.028(3) -0.015(3) -0.006(3) 0.025(3)

loop_
_atom_type_symbol
_atom_type_description
_atom_type_scat_dispersion_real
_atom_type_scat_dispersion_imag
_atom_type_scat_source
C C 0.0033 0.0016 'International Tables Vol C Tables 4.2.6.8 and 6.1.1.4'
H H 0.0000 0.0000 'International Tables Vol C Tables 4.2.6.8 and 6.1.1.4'
N N 0.0061 0.0033 'International Tables Vol C Tables 4.2.6.8 and 6.1.1.4'
O O 0.0106 0.0060 'International Tables Vol C Tables 4.2.6.8 and 6.1.1.4'
P P 0.1023 0.0942 'International Tables Vol C Tables 4.2.6.8 and 6.1.1.4'
Zn Zn 0.2839 1.4301 'International Tables Vol C Tables 4.2.6.8 and 6.1.1.4'

loop_
_geom_angle_atom_site_label_1
_geom_angle_atom_site_label_2
_geom_angle_atom_site_label_3
_geom_angle
_geom_angle_site_symmetry_1
_geom_angle_site_symmetry_3
_geom_angle_publ_flag
O1 Zn1 P1 96.45(4) . . ?
O1 Zn1 C1 113.23(7) . . ?
C1 Zn1 P1 83.59(6) . . ?
O2 Zn1 P1 115.62(5) . . ?
O2 Zn1 O1 110.24(6) . . ?
O2 Zn1 C1 129.61(7) . . ?
C14 P1 Zn1 101.43(7) . . ?
C15 P1 Zn1 115.86(6) . . ?
C15 P1 C14 105.07(9) . . ?
C21 P1 Zn1 126.63(7) . . ?
C21 P1 C14 103.72(9) . . ?
C21 P1 C15 101.77(9) . . ?
C27 O1 Zn1 131.76(12) . . ?
C1 N1 C2 111.15(18) . . ?
C1 N1 C13 123.32(17) . . ?
C2 N1 C13 125.44(17) . . ?
N1 C1 Zn1 119.08(15) . . ?
N1 C1 N2 104.53(17) . . ?
N2 C1 Zn1 135.66(15) . . ?
O3 Zn2 P2 96.85(4) . . ?
O3 Zn2 C51 110.28(7) . . ?
O4 Zn2 P2 113.19(5) . . ?
O4 Zn2 O3 109.67(6) . . ?
O4 Zn2 C51 133.91(7) . . ?
C51 Zn2 P2 83.73(6) . . ?
C64 P2 Zn2 101.64(7) . . ?
C65 P2 Zn2 128.31(7) . . ?
C65 P2 C64 103.11(10) . . ?
C65 P2 C71 101.79(9) . . ?
C71 P2 Zn2 114.36(6) . . ?
C71 P2 C64 105.14(9) . . ?
C39 O2 Zn1 139.19(13) . . ?
C1 N2 C3 110.37(18) . . ?
C1 N2 C4 126.78(17) . . ?
C3 N2 C4 122.78(18) . . ?
N1 C2 H2 126.6 . . ?
C3 C2 N1 106.83(19) . . ?
C3 C2 H2 126.6 . . ?
C77 O3 Zn2 128.67(12) . . ?
C51 N3 C52 111.46(17) . . ?
C51 N3 C63 123.66(16) . . ?
C52 N3 C63 124.77(16) . . ?
N2 C3 H3 126.4 . . ?
C2 C3 N2 107.12(19) . . ?
C2 C3 H3 126.4 . . ?
C89 O4 Zn2 139.97(13) . . ?
C51 N4 C53 110.82(17) . . ?
C51 N4 C54 125.62(16) . . ?
C53 N4 C54 123.27(17) . . ?
C5 C4 N2 117.7(2) . . ?
C9 C4 N2 119.45(19) . . ?
C9 C4 C5 122.8(2) . . ?
C4 C5 C6 116.6(2) . . ?
C4 C5 C12 122.6(2) . . ?
C6 C5 C12 120.7(2) . . ?
C5 C6 H6 118.6 . . ?
C7 C6 C5 122.7(2) . . ?
C7 C6 H6 118.6 . . ?
C6 C7 C8 118.7(2) . . ?
C6 C7 C11 121.1(3) . . ?
C8 C7 C11 120.2(3) . . ?
C7 C8 H8 119.2 . . ?
C7 C8 C9 121.5(3) . . ?
C9 C8 H8 119.2 . . ?
C4 C9 C8 117.7(2) . . ?
C4 C9 C10 122.34(19) . . ?
C8 C9 C10 120.0(2) . . ?
C9 C10 H10D 109.5 . . ?
C9 C10 H10E 109.5 . . ?
C9 C10 H10F 109.5 . . ?
H10D C10 H10E 109.5 . . ?
H10D C10 H10F 109.5 . . ?
H10E C10 H10F 109.5 . . ?
C7 C11 H11A 109.5 . . ?
C7 C11 H11B 109.5 . . ?
C7 C11 H11C 109.5 . . ?
H11A C11 H11B 109.5 . . ?
H11A C11 H11C 109.5 . . ?
H11B C11 H11C 109.5 . . ?
C5 C12 H12A 109.5 . . ?
C5 C12 H12B 109.5 . . ?
C5 C12 H12C 109.5 . . ?
H12A C12 H12B 109.5 . . ?
H12A C12 H12C 109.5 . . ?
H12B C12 H12C 109.5 . . ?
N1 C13 H13A 109.0 . . ?
N1 C13 H13B 109.0 . . ?
N1 C13 C14 113.02(17) . . ?
H13A C13 H13B 107.8 . . ?
C14 C13 H13A 109.0 . . ?
C14 C13 H13B 109.0 . . ?
P1 C14 H14A 109.1 . . ?
P1 C14 H14B 109.1 . . ?
C13 C14 P1 112.59(14) . . ?
C13 C14 H14A 109.1 . . ?
C13 C14 H14B 109.1 . . ?
H14A C14 H14B 107.8 . . ?
C16 C15 P1 124.16(16) . . ?
C16 C15 C20 118.51(19) . . ?
C20 C15 P1 117.25(15) . . ?
C15 C16 H16 119.5 . . ?
C15 C16 C17 120.9(2) . . ?
C17 C16 H16 119.5 . . ?
C16 C17 H17 120.1 . . ?
C18 C17 C16 119.7(2) . . ?
C18 C17 H17 120.1 . . ?
C17 C18 H18 120.1 . . ?
C19 C18 C17 119.8(2) . . ?
C19 C18 H18 120.1 . . ?
C18 C19 H19 119.8 . . ?
C20 C19 C18 120.3(2) . . ?
C20 C19 H19 119.8 . . ?
C15 C20 H20 119.6 . . ?
C19 C20 C15 120.7(2) . . ?
C19 C20 H20 119.6 . . ?
C22 C21 P1 122.69(16) . . ?
C26 C21 P1 118.39(16) . . ?
C26 C21 C22 118.9(2) . . ?
C21 C22 H22 119.9 . . ?
C23 C22 C21 120.2(2) . . ?
C23 C22 H22 119.9 . . ?
C22 C23 H23 119.8 . . ?
C24 C23 C22 120.4(2) . . ?
C24 C23 H23 119.8 . . ?
C23 C24 H24 120.2 . . ?
C23 C24 C25 119.6(2) . . ?
C25 C24 H24 120.2 . . ?
C24 C25 H25 119.8 . . ?
C24 C25 C26 120.4(2) . . ?
C26 C25 H25 119.8 . . ?
C21 C26 C25 120.5(2) . . ?
C21 C26 H26 119.7 . . ?
C25 C26 H26 119.7 . . ?
O1 C27 C28 121.21(18) . . ?
O1 C27 C32 119.30(19) . . ?
C28 C27 C32 119.42(18) . . ?
C27 C28 C36 120.96(18) . . ?
C29 C28 C27 118.8(2) . . ?
C29 C28 C36 120.2(2) . . ?
C28 C29 H29 119.1 . . ?
C30 C29 C28 121.9(2) . . ?
C30 C29 H29 119.1 . . ?
C29 C30 H30 120.4 . . ?
C29 C30 C31 119.2(2) . . ?
C31 C30 H30 120.4 . . ?
C30 C31 H31 119.2 . . ?
C30 C31 C32 121.5(2) . . ?
C32 C31 H31 119.2 . . ?
C27 C32 C33 119.16(18) . . ?
C31 C32 C27 119.2(2) . . ?
C31 C32 C33 121.7(2) . . ?
C32 C33 H33 107.2 . . ?
C32 C33 C34 114.33(19) . . ?
C32 C33 C35 111.41(19) . . ?
C34 C33 H33 107.2 . . ?
C35 C33 H33 107.2 . . ?
C35 C33 C34 109.25(19) . . ?
C33 C34 H34A 109.5 . . ?
C33 C34 H34B 109.5 . . ?
C33 C34 H34C 109.5 . . ?
H34A C34 H34B 109.5 . . ?
H34A C34 H34C 109.5 . . ?
H34B C34 H34C 109.5 . . ?
C33 C35 H35A 109.5 . . ?
C33 C35 H35B 109.5 . . ?
C33 C35 H35C 109.5 . . ?
H35A C35 H35B 109.5 . . ?
H35A C35 H35C 109.5 . . ?
H35B C35 H35C 109.5 . . ?
C28 C36 H36 107.8 . . ?
C28 C36 C37 110.13(18) . . ?
C28 C36 C38 113.24(17) . . ?
C37 C36 H36 107.8 . . ?
C37 C36 C38 110.00(18) . . ?
C38 C36 H36 107.8 . . ?
C36 C37 H37A 109.5 . . ?
C36 C37 H37B 109.5 . . ?
C36 C37 H37C 109.5 . . ?
H37A C37 H37B 109.5 . . ?
H37A C37 H37C 109.5 . . ?
H37B C37 H37C 109.5 . . ?
C36 C38 H38A 109.5 . . ?
C36 C38 H38B 109.5 . . ?
C36 C38 H38C 109.5 . . ?
H38A C38 H38B 109.5 . . ?
H38A C38 H38C 109.5 . . ?
H38B C38 H38C 109.5 . . ?
O2 C39 C40 118.55(18) . . ?
O2 C39 C44 121.19(18) . . ?
C40 C39 C44 120.18(18) . . ?
C39 C40 C48 118.05(18) . . ?
C41 C40 C39 119.03(19) . . ?
C41 C40 C48 122.90(19) . . ?
C40 C41 H41 119.5 . . ?
C42 C41 C40 121.0(2) . . ?
C42 C41 H41 119.5 . . ?
C41 C42 H42 120.2 . . ?
C43 C42 C41 119.6(2) . . ?
C43 C42 H42 120.2 . . ?
C42 C43 H43 119.1 . . ?
C42 C43 C44 121.9(2) . . ?
C44 C43 H43 119.1 . . ?
C39 C44 C45 119.08(18) . . ?
C43 C44 C39 118.29(19) . . ?
C43 C44 C45 122.60(19) . . ?
C44 C45 H45 107.6 . . ?
C44 C45 C46 110.37(17) . . ?
C44 C45 C47 114.27(19) . . ?
C46 C45 H45 107.6 . . ?
C47 C45 H45 107.6 . . ?
C47 C45 C46 109.25(18) . . ?
C45 C46 H46A 109.5 . . ?
C45 C46 H46B 109.5 . . ?
C45 C46 H46C 109.5 . . ?
H46A C46 H46B 109.5 . . ?
H46A C46 H46C 109.5 . . ?
H46B C46 H46C 109.5 . . ?
C45 C47 H47A 109.5 . . ?
C45 C47 H47B 109.5 . . ?
C45 C47 H47C 109.5 . . ?
H47A C47 H47B 109.5 . . ?
H47A C47 H47C 109.5 . . ?
H47B C47 H47C 109.5 . . ?
C40 C48 H48 106.9 . . ?
C40 C48 C49 114.73(19) . . ?
C40 C48 C50 110.19(18) . . ?
C49 C48 H48 106.9 . . ?
C49 C48 C50 110.90(19) . . ?
C50 C48 H48 106.9 . . ?
C48 C49 H49A 109.5 . . ?
C48 C49 H49B 109.5 . . ?
C48 C49 H49C 109.5 . . ?
H49A C49 H49B 109.5 . . ?
H49A C49 H49C 109.5 . . ?
H49B C49 H49C 109.5 . . ?
C48 C50 H50A 109.5 . . ?
C48 C50 H50B 109.5 . . ?
C48 C50 H50C 109.5 . . ?
H50A C50 H50B 109.5 . . ?
H50A C50 H50C 109.5 . . ?
H50B C50 H50C 109.5 . . ?
N3 C51 Zn2 119.01(14) . . ?
N4 C51 Zn2 135.49(15) . . ?
N4 C51 N3 104.49(16) . . ?
N3 C52 H52 126.7 . . ?
C53 C52 N3 106.52(17) . . ?
C53 C52 H52 126.7 . . ?
N4 C53 H53 126.6 . . ?
C52 C53 N4 106.71(18) . . ?
C52 C53 H53 126.6 . . ?
C55 C54 N4 117.59(19) . . ?
C59 C54 N4 119.85(18) . . ?
C59 C54 C55 122.5(2) . . ?
C54 C55 C62 121.6(2) . . ?
C56 C55 C54 117.4(2) . . ?
C56 C55 C62 120.9(2) . . ?
C55 C56 H56 119.0 . . ?
C57 C56 C55 122.1(2) . . ?
C57 C56 H56 119.0 . . ?
C56 C57 C61 120.5(2) . . ?
C58 C57 C56 118.3(2) . . ?
C58 C57 C61 121.1(2) . . ?
C57 C58 H58 118.9 . . ?
C57 C58 C59 122.3(2) . . ?
C59 C58 H58 118.9 . . ?
C54 C59 C58 117.3(2) . . ?
C54 C59 C60 122.44(19) . . ?
C58 C59 C60 120.3(2) . . ?
C59 C60 H60A 109.5 . . ?
C59 C60 H60B 109.5 . . ?
C59 C60 H60C 109.5 . . ?
H60A C60 H60B 109.5 . . ?
H60A C60 H60C 109.5 . . ?
H60B C60 H60C 109.5 . . ?
C57 C61 H61A 109.5 . . ?
C57 C61 H61B 109.5 . . ?
C57 C61 H61C 109.5 . . ?
H61A C61 H61B 109.5 . . ?
H61A C61 H61C 109.5 . . ?
H61B C61 H61C 109.5 . . ?
C55 C62 H62A 109.5 . . ?
C55 C62 H62B 109.5 . . ?
C55 C62 H62C 109.5 . . ?
H62A C62 H62B 109.5 . . ?
H62A C62 H62C 109.5 . . ?
H62B C62 H62C 109.5 . . ?
N3 C63 H63A 109.1 . . ?
N3 C63 H63B 109.1 . . ?
N3 C63 C64 112.50(16) . . ?
H63A C63 H63B 107.8 . . ?
C64 C63 H63A 109.1 . . ?
C64 C63 H63B 109.1 . . ?
P2 C64 H64A 109.1 . . ?
P2 C64 H64B 109.1 . . ?
C63 C64 P2 112.39(14) . . ?
C63 C64 H64A 109.1 . . ?
C63 C64 H64B 109.1 . . ?
H64A C64 H64B 107.9 . . ?
C66 C65 P2 122.41(17) . . ?
C66 C65 C70 118.4(2) . . ?
C70 C65 P2 119.22(17) . . ?
C65 C66 H66 119.4 . . ?
C65 C66 C67 121.1(2) . . ?
C67 C66 H66 119.4 . . ?
C66 C67 H67 120.1 . . ?
C68 C67 C66 119.7(2) . . ?
C68 C67 H67 120.1 . . ?
C67 C68 H68 119.8 . . ?
C67 C68 C69 120.3(2) . . ?
C69 C68 H68 119.8 . . ?
C68 C69 H69 119.9 . . ?
C68 C69 C70 120.2(2) . . ?
C70 C69 H69 119.9 . . ?
C65 C70 C69 120.1(2) . . ?
C65 C70 H70 119.9 . . ?
C69 C70 H70 119.9 . . ?
C72 C71 P2 124.03(16) . . ?
C72 C71 C76 118.66(19) . . ?
C76 C71 P2 117.14(16) . . ?
C71 C72 H72 119.7 . . ?
C71 C72 C73 120.6(2) . . ?
C73 C72 H72 119.7 . . ?
C72 C73 H73 120.0 . . ?
C74 C73 C72 119.9(2) . . ?
C74 C73 H73 120.0 . . ?
C73 C74 H74 120.0 . . ?
C73 C74 C75 120.0(2) . . ?
C75 C74 H74 120.0 . . ?
C74 C75 H75 119.9 . . ?
C76 C75 C74 120.2(2) . . ?
C76 C75 H75 119.9 . . ?
C71 C76 H76 119.7 . . ?
C75 C76 C71 120.6(2) . . ?
C75 C76 H76 119.7 . . ?
O3 C77 C78 120.75(17) . . ?
O3 C77 C82 120.21(18) . . ?
C82 C77 C78 119.02(18) . . ?
C77 C78 C86 119.53(17) . . ?
C79 C78 C77 119.14(19) . . ?
C79 C78 C86 121.30(18) . . ?
C78 C79 H79 119.2 . . ?
C80 C79 C78 121.6(2) . . ?
C80 C79 H79 119.2 . . ?
C79 C80 H80 120.3 . . ?
C81 C80 C79 119.3(2) . . ?
C81 C80 H80 120.3 . . ?
C80 C81 H81 119.3 . . ?
C80 C81 C82 121.5(2) . . ?
C82 C81 H81 119.3 . . ?
C77 C82 C83A 119.4(4) . . ?
C77 C82 C83B 119.3(4) . . ?
C81 C82 C77 119.3(2) . . ?
C81 C82 C83A 120.4(4) . . ?
C81 C82 C83B 120.7(4) . . ?
C78 C86 H86 107.3 . . ?
C78 C86 C87 113.87(17) . . ?
C78 C86 C88 110.53(18) . . ?
C87 C86 H86 107.3 . . ?
C88 C86 H86 107.3 . . ?
C88 C86 C87 110.29(19) . . ?
C86 C87 H87A 109.5 . . ?
C86 C87 H87B 109.5 . . ?
C86 C87 H87C 109.5 . . ?
H87A C87 H87B 109.5 . . ?
H87A C87 H87C 109.5 . . ?
H87B C87 H87C 109.5 . . ?
C86 C88 H88A 109.5 . . ?
C86 C88 H88B 109.5 . . ?
C86 C88 H88C 109.5 . . ?
H88A C88 H88B 109.5 . . ?
H88A C88 H88C 109.5 . . ?
H88B C88 H88C 109.5 . . ?
O4 C89 C90 119.15(18) . . ?
O4 C89 C94 121.05(18) . . ?
C90 C89 C94 119.70(18) . . ?
C89 C90 C98 117.98(18) . . ?
C91 C90 C89 119.3(2) . . ?
C91 C90 C98 122.7(2) . . ?
C90 C91 H91 119.5 . . ?
C92 C91 C90 121.1(2) . . ?
C92 C91 H91 119.5 . . ?
C91 C92 H92 120.2 . . ?
C93 C92 C91 119.5(2) . . ?
C93 C92 H92 120.2 . . ?
C92 C93 H93 119.2 . . ?
C92 C93 C94 121.6(2) . . ?
C94 C93 H93 119.2 . . ?
C89 C94 C95 118.83(18) . . ?
C93 C94 C89 118.81(19) . . ?
C93 C94 C95 122.30(19) . . ?
C94 C95 H95 107.5 . . ?
C94 C95 C96 114.76(19) . . ?
C94 C95 C97 110.07(17) . . ?
C96 C95 H95 107.5 . . ?
C96 C95 C97 109.24(18) . . ?
C97 C95 H95 107.5 . . ?
C95 C96 H96A 109.5 . . ?
C95 C96 H96B 109.5 . . ?
C95 C96 H96C 109.5 . . ?
H96A C96 H96B 109.5 . . ?
H96A C96 H96C 109.5 . . ?
H96B C96 H96C 109.5 . . ?
C95 C97 H97A 109.5 . . ?
C95 C97 H97B 109.5 . . ?
C95 C97 H97C 109.5 . . ?
H97A C97 H97B 109.5 . . ?
H97A C97 H97C 109.5 . . ?
H97B C97 H97C 109.5 . . ?
C90 C98 H98 107.2 . . ?
C90 C98 C99 109.39(19) . . ?
C90 C98 C100 114.9(2) . . ?
C99 C98 H98 107.2 . . ?
C100 C98 H98 107.2 . . ?
C100 C98 C99 110.6(2) . . ?
C98 C99 H99A 109.5 . . ?
C98 C99 H99B 109.5 . . ?
C98 C99 H99C 109.5 . . ?
H99A C99 H99B 109.5 . . ?
H99A C99 H99C 109.5 . . ?
H99B C99 H99C 109.5 . . ?
C98 C100 H10A 109.5 . . ?
C98 C100 H10B 109.5 . . ?
C98 C100 H10C 109.5 . . ?
H10A C100 H10B 109.5 . . ?
H10A C100 H10C 109.5 . . ?
H10B C100 H10C 109.5 . . ?
C82 C83A H83A 107.0 . . ?
C84A C83A C82 118.2(7) . . ?
C84A C83A H83A 107.0 . . ?
C84A C83A C85A 111.8(8) . . ?
C85A C83A C82 105.4(5) . . ?
C85A C83A H83A 107.0 . . ?
C83A C84A H84A 109.5 . . ?
C83A C84A H84B 109.5 . . ?
C83A C84A H84C 109.5 . . ?
H84A C84A H84B 109.5 . . ?
H84A C84A H84C 109.5 . . ?
H84B C84A H84C 109.5 . . ?
C82 C83B H83B 108.5 . . ?
C82 C83B C85B 117.3(6) . . ?
C82 C83B C84B 105.5(5) . . ?
C85B C83B H83B 108.5 . . ?
C85B C83B C84B 108.4(7) . . ?
C84B C83B H83B 108.5 . . ?
C83B C85B H85A 109.5 . . ?
C83B C85B H85B 109.5 . . ?
C83B C85B H85C 109.5 . . ?
H85A C85B H85B 109.5 . . ?
H85A C85B H85C 109.5 . . ?
H85B C85B H85C 109.5 . . ?
C83A C85A H85D 109.5 . . ?
C83A C85A H85E 109.5 . . ?
C83A C85A H85F 109.5 . . ?
H85D C85A H85E 109.5 . . ?
H85D C85A H85F 109.5 . . ?
H85E C85A H85F 109.5 . . ?
C83B C84B H84D 109.5 . . ?
C83B C84B H84E 109.5 . . ?
C83B C84B H84F 109.5 . . ?
H84D C84B H84E 109.5 . . ?
H84D C84B H84F 109.5 . . ?
H84E C84B H84F 109.5 . . ?

loop_
_geom_bond_atom_site_label_1
_geom_bond_atom_site_label_2
_geom_bond_distance
_geom_bond_site_symmetry_2
_geom_bond_publ_flag
Zn1 P1 2.6359(5) . ?
Zn1 O1 1.9247(14) . ?
Zn1 C1 2.043(2) . ?
Zn1 O2 1.8708(14) . ?
P1 C14 1.854(2) . ?
P1 C15 1.829(2) . ?
P1 C21 1.820(2) . ?
O1 C27 1.341(2) . ?
N1 C1 1.356(3) . ?
N1 C2 1.381(3) . ?
N1 C13 1.472(3) . ?
C1 N2 1.361(3) . ?
Zn2 P2 2.6513(6) . ?
Zn2 O3 1.9202(13) . ?
Zn2 O4 1.8694(13) . ?
Zn2 C51 2.0395(19) . ?
P2 C64 1.852(2) . ?
P2 C65 1.826(2) . ?
P2 C71 1.830(2) . ?
O2 C39 1.336(2) . ?
N2 C3 1.390(3) . ?
N2 C4 1.445(3) . ?
C2 H2 0.9500 . ?
C2 C3 1.339(3) . ?
O3 C77 1.337(2) . ?
N3 C51 1.356(2) . ?
N3 C52 1.379(3) . ?
N3 C63 1.471(2) . ?
C3 H3 0.9500 . ?
O4 C89 1.331(2) . ?
N4 C51 1.354(2) . ?
N4 C53 1.390(2) . ?
N4 C54 1.448(3) . ?
C4 C5 1.397(3) . ?
C4 C9 1.392(3) . ?
C5 C6 1.402(4) . ?
C5 C12 1.504(4) . ?
C6 H6 0.9500 . ?
C6 C7 1.374(4) . ?
C7 C8 1.390(4) . ?
C7 C11 1.512(3) . ?
C8 H8 0.9500 . ?
C8 C9 1.399(3) . ?
C9 C10 1.499(3) . ?
C10 H10D 0.9800 . ?
C10 H10E 0.9800 . ?
C10 H10F 0.9800 . ?
C11 H11A 0.9800 . ?
C11 H11B 0.9800 . ?
C11 H11C 0.9800 . ?
C12 H12A 0.9800 . ?
C12 H12B 0.9800 . ?
C12 H12C 0.9800 . ?
C13 H13A 0.9900 . ?
C13 H13B 0.9900 . ?
C13 C14 1.526(3) . ?
C14 H14A 0.9900 . ?
C14 H14B 0.9900 . ?
C15 C16 1.388(3) . ?
C15 C20 1.401(3) . ?
C16 H16 0.9500 . ?
C16 C17 1.394(3) . ?
C17 H17 0.9500 . ?
C17 C18 1.391(3) . ?
C18 H18 0.9500 . ?
C18 C19 1.384(3) . ?
C19 H19 0.9500 . ?
C19 C20 1.382(3) . ?
C20 H20 0.9500 . ?
C21 C22 1.392(3) . ?
C21 C26 1.382(3) . ?
C22 H22 0.9500 . ?
C22 C23 1.390(3) . ?
C23 H23 0.9500 . ?
C23 C24 1.375(3) . ?
C24 H24 0.9500 . ?
C24 C25 1.377(3) . ?
C25 H25 0.9500 . ?
C25 C26 1.386(3) . ?
C26 H26 0.9500 . ?
C27 C28 1.415(3) . ?
C27 C32 1.425(3) . ?
C28 C29 1.399(3) . ?
C28 C36 1.516(3) . ?
C29 H29 0.9500 . ?
C29 C30 1.383(3) . ?
C30 H30 0.9500 . ?
C30 C31 1.386(3) . ?
C31 H31 0.9500 . ?
C31 C32 1.390(3) . ?
C32 C33 1.515(3) . ?
C33 H33 1.0000 . ?
C33 C34 1.530(3) . ?
C33 C35 1.529(3) . ?
C34 H34A 0.9800 . ?
C34 H34B 0.9800 . ?
C34 H34C 0.9800 . ?
C35 H35A 0.9800 . ?
C35 H35B 0.9800 . ?
C35 H35C 0.9800 . ?
C36 H36 1.0000 . ?
C36 C37 1.529(3) . ?
C36 C38 1.533(3) . ?
C37 H37A 0.9800 . ?
C37 H37B 0.9800 . ?
C37 H37C 0.9800 . ?
C38 H38A 0.9800 . ?
C38 H38B 0.9800 . ?
C38 H38C 0.9800 . ?
C39 C40 1.414(3) . ?
C39 C44 1.416(3) . ?
C40 C41 1.397(3) . ?
C40 C48 1.517(3) . ?
C41 H41 0.9500 . ?
C41 C42 1.387(3) . ?
C42 H42 0.9500 . ?
C42 C43 1.381(3) . ?
C43 H43 0.9500 . ?
C43 C44 1.396(3) . ?
C44 C45 1.521(3) . ?
C45 H45 1.0000 . ?
C45 C46 1.529(3) . ?
C45 C47 1.528(3) . ?
C46 H46A 0.9800 . ?
C46 H46B 0.9800 . ?
C46 H46C 0.9800 . ?
C47 H47A 0.9800 . ?
C47 H47B 0.9800 . ?
C47 H47C 0.9800 . ?
C48 H48 1.0000 . ?
C48 C49 1.525(3) . ?
C48 C50 1.528(3) . ?
C49 H49A 0.9800 . ?
C49 H49B 0.9800 . ?
C49 H49C 0.9800 . ?
C50 H50A 0.9800 . ?
C50 H50B 0.9800 . ?
C50 H50C 0.9800 . ?
C52 H52 0.9500 . ?
C52 C53 1.351(3) . ?
C53 H53 0.9500 . ?
C54 C55 1.398(3) . ?
C54 C59 1.394(3) . ?
C55 C56 1.392(3) . ?
C55 C62 1.510(3) . ?
C56 H56 0.9500 . ?
C56 C57 1.389(3) . ?
C57 C58 1.385(3) . ?
C57 C61 1.507(3) . ?
C58 H58 0.9500 . ?
C58 C59 1.395(3) . ?
C59 C60 1.503(3) . ?
C60 H60A 0.9800 . ?
C60 H60B 0.9800 . ?
C60 H60C 0.9800 . ?
C61 H61A 0.9800 . ?
C61 H61B 0.9800 . ?
C61 H61C 0.9800 . ?
C62 H62A 0.9800 . ?
C62 H62B 0.9800 . ?
C62 H62C 0.9800 . ?
C63 H63A 0.9900 . ?
C63 H63B 0.9900 . ?
C63 C64 1.526(3) . ?
C64 H64A 0.9900 . ?
C64 H64B 0.9900 . ?
C65 C66 1.383(3) . ?
C65 C70 1.387(3) . ?
C66 H66 0.9500 . ?
C66 C67 1.391(3) . ?
C67 H67 0.9500 . ?
C67 C68 1.365(4) . ?
C68 H68 0.9500 . ?
C68 C69 1.369(4) . ?
C69 H69 0.9500 . ?
C69 C70 1.398(3) . ?
C70 H70 0.9500 . ?
C71 C72 1.392(3) . ?
C71 C76 1.400(3) . ?
C72 H72 0.9500 . ?
C72 C73 1.393(3) . ?
C73 H73 0.9500 . ?
C73 C74 1.385(3) . ?
C74 H74 0.9500 . ?
C74 C75 1.386(3) . ?
C75 H75 0.9500 . ?
C75 C76 1.385(3) . ?
C76 H76 0.9500 . ?
C77 C78 1.417(3) . ?
C77 C82 1.417(3) . ?
C78 C79 1.392(3) . ?
C78 C86 1.516(3) . ?
C79 H79 0.9500 . ?
C79 C80 1.381(3) . ?
C80 H80 0.9500 . ?
C80 C81 1.381(3) . ?
C81 H81 0.9500 . ?
C81 C82 1.392(3) . ?
C82 C83A 1.554(10) . ?
C82 C83B 1.514(10) . ?
C86 H86 1.0000 . ?
C86 C87 1.525(3) . ?
C86 C88 1.523(3) . ?
C87 H87A 0.9800 . ?
C87 H87B 0.9800 . ?
C87 H87C 0.9800 . ?
C88 H88A 0.9800 . ?
C88 H88B 0.9800 . ?
C88 H88C 0.9800 . ?
C89 C90 1.414(3) . ?
C89 C94 1.416(3) . ?
C90 C91 1.391(3) . ?
C90 C98 1.515(3) . ?
C91 H91 0.9500 . ?
C91 C92 1.387(3) . ?
C92 H92 0.9500 . ?
C92 C93 1.382(3) . ?
C93 H93 0.9500 . ?
C93 C94 1.392(3) . ?
C94 C95 1.515(3) . ?
C95 H95 1.0000 . ?
C95 C96 1.527(3) . ?
C95 C97 1.535(3) . ?
C96 H96A 0.9800 . ?
C96 H96B 0.9800 . ?
C96 H96C 0.9800 . ?
C97 H97A 0.9800 . ?
C97 H97B 0.9800 . ?
C97 H97C 0.9800 . ?
C98 H98 1.0000 . ?
C98 C99 1.530(3) . ?
C98 C100 1.526(3) . ?
C99 H99A 0.9800 . ?
C99 H99B 0.9800 . ?
C99 H99C 0.9800 . ?
C100 H10A 0.9800 . ?
C100 H10B 0.9800 . ?
C100 H10C 0.9800 . ?
C83A H83A 1.0000 . ?
C83A C84A 1.489(10) . ?
C83A C85A 1.510(9) . ?
C84A H84A 0.9800 . ?
C84A H84B 0.9800 . ?
C84A H84C 0.9800 . ?
C83B H83B 1.0000 . ?
C83B C85B 1.526(9) . ?
C83B C84B 1.540(10) . ?
C85B H85A 0.9800 . ?
C85B H85B 0.9800 . ?
C85B H85C 0.9800 . ?
C85A H85D 0.9800 . ?
C85A H85E 0.9800 . ?
C85A H85F 0.9800 . ?
C84B H84D 0.9800 . ?
C84B H84E 0.9800 . ?
C84B H84F 0.9800 . ?

loop_
_geom_torsion_atom_site_label_1
_geom_torsion_atom_site_label_2
_geom_torsion_atom_site_label_3
_geom_torsion_atom_site_label_4
_geom_torsion
_geom_torsion_site_symmetry_1
_geom_torsion_site_symmetry_2
_geom_torsion_site_symmetry_3
_geom_torsion_site_symmetry_4
_geom_torsion_publ_flag
Zn1 P1 C14 C13 11.22(16) . . . . ?
Zn1 P1 C15 C16 -92.64(17) . . . . ?
Zn1 P1 C15 C20 84.08(16) . . . . ?
Zn1 P1 C21 C22 -173.92(14) . . . . ?
Zn1 P1 C21 C26 7.5(2) . . . . ?
Zn1 O1 C27 C28 -83.8(2) . . . . ?
Zn1 O1 C27 C32 99.2(2) . . . . ?
Zn1 C1 N2 C3 169.51(17) . . . . ?
Zn1 C1 N2 C4 -13.5(3) . . . . ?
Zn1 O2 C39 C40 -111.8(2) . . . . ?
Zn1 O2 C39 C44 71.7(3) . . . . ?
P1 Zn1 O2 C39 106.80(19) . . . . ?
P1 C15 C16 C17 177.53(16) . . . . ?
P1 C15 C20 C19 -176.86(16) . . . . ?
P1 C21 C22 C23 -179.30(17) . . . . ?
P1 C21 C26 C25 178.4(2) . . . . ?
O1 Zn1 O2 C39 -145.16(19) . . . . ?
O1 C27 C28 C29 -176.28(18) . . . . ?
O1 C27 C28 C36 1.4(3) . . . . ?
O1 C27 C32 C31 177.23(18) . . . . ?
O1 C27 C32 C33 -3.3(3) . . . . ?
N1 C1 N2 C3 0.0(2) . . . . ?
N1 C1 N2 C4 176.91(19) . . . . ?
N1 C2 C3 N2 -0.2(2) . . . . ?
N1 C13 C14 P1 54.5(2) . . . . ?
C1 Zn1 O2 C39 3.1(2) . . . . ?
C1 N1 C2 C3 0.2(2) . . . . ?
C1 N1 C13 C14 -80.3(2) . . . . ?
C1 N2 C3 C2 0.2(2) . . . . ?
C1 N2 C4 C5 -106.1(2) . . . . ?
C1 N2 C4 C9 76.6(3) . . . . ?
Zn2 P2 C64 C63 -9.99(15) . . . . ?
Zn2 P2 C65 C66 -168.72(17) . . . . ?
Zn2 P2 C65 C70 12.4(2) . . . . ?
Zn2 P2 C71 C72 85.94(18) . . . . ?
Zn2 P2 C71 C76 -89.28(16) . . . . ?
Zn2 O3 C77 C78 89.4(2) . . . . ?
Zn2 O3 C77 C82 -92.1(2) . . . . ?
Zn2 O4 C89 C90 110.6(2) . . . . ?
Zn2 O4 C89 C94 -72.9(3) . . . . ?
P2 Zn2 O4 C89 -107.1(2) . . . . ?
P2 C65 C66 C67 178.6(2) . . . . ?
P2 C65 C70 C69 -178.9(2) . . . . ?
P2 C71 C72 C73 -175.48(16) . . . . ?
P2 C71 C76 C75 174.97(17) . . . . ?
O2 C39 C40 C41 -177.50(18) . . . . ?
O2 C39 C40 C48 1.5(3) . . . . ?
O2 C39 C44 C43 177.55(17) . . . . ?
O2 C39 C44 C45 -0.6(3) . . . . ?
N2 C4 C5 C6 -176.87(18) . . . . ?
N2 C4 C5 C12 5.4(3) . . . . ?
N2 C4 C9 C8 177.71(18) . . . . ?
N2 C4 C9 C10 -3.1(3) . . . . ?
C2 N1 C1 Zn1 -171.76(14) . . . . ?
C2 N1 C1 N2 -0.1(2) . . . . ?
C2 N1 C13 C14 96.1(2) . . . . ?
O3 Zn2 O4 C89 146.0(2) . . . . ?
O3 C77 C78 C79 174.31(18) . . . . ?
O3 C77 C78 C86 -4.0(3) . . . . ?
O3 C77 C82 C81 -174.9(2) . . . . ?
O3 C77 C82 C83A 15.8(4) . . . . ?
O3 C77 C82 C83B -4.3(4) . . . . ?
N3 C52 C53 N4 -0.2(2) . . . . ?
N3 C63 C64 P2 -55.5(2) . . . . ?
C3 N2 C4 C5 70.5(3) . . . . ?
C3 N2 C4 C9 -106.8(2) . . . . ?
O4 C89 C90 C91 176.35(19) . . . . ?
O4 C89 C90 C98 -0.9(3) . . . . ?
O4 C89 C94 C93 -176.82(18) . . . . ?
O4 C89 C94 C95 0.4(3) . . . . ?
N4 C54 C55 C56 178.23(17) . . . . ?
N4 C54 C55 C62 -3.0(3) . . . . ?
N4 C54 C59 C58 -179.45(17) . . . . ?
N4 C54 C59 C60 0.2(3) . . . . ?
C4 N2 C3 C2 -176.93(19) . . . . ?
C4 C5 C6 C7 -1.0(3) . . . . ?
C5 C4 C9 C8 0.6(3) . . . . ?
C5 C4 C9 C10 179.9(2) . . . . ?
C5 C6 C7 C8 0.8(4) . . . . ?
C5 C6 C7 C11 -177.6(2) . . . . ?
C6 C7 C8 C9 0.2(3) . . . . ?
C7 C8 C9 C4 -0.8(3) . . . . ?
C7 C8 C9 C10 179.9(2) . . . . ?
C9 C4 C5 C6 0.3(3) . . . . ?
C9 C4 C5 C12 -177.5(2) . . . . ?
C11 C7 C8 C9 178.6(2) . . . . ?
C12 C5 C6 C7 176.8(2) . . . . ?
C13 N1 C1 Zn1 5.1(2) . . . . ?
C13 N1 C1 N2 176.76(17) . . . . ?
C13 N1 C2 C3 -176.57(19) . . . . ?
C14 P1 C15 C16 18.4(2) . . . . ?
C14 P1 C15 C20 -164.90(16) . . . . ?
C14 P1 C21 C22 70.25(19) . . . . ?
C14 P1 C21 C26 -108.38(19) . . . . ?
C15 P1 C14 C13 -109.80(16) . . . . ?
C15 P1 C21 C22 -38.7(2) . . . . ?
C15 P1 C21 C26 142.70(18) . . . . ?
C15 C16 C17 C18 -1.1(3) . . . . ?
C16 C15 C20 C19 0.0(3) . . . . ?
C16 C17 C18 C19 0.4(3) . . . . ?
C17 C18 C19 C20 0.5(3) . . . . ?
C18 C19 C20 C15 -0.7(3) . . . . ?
C20 C15 C16 C17 0.9(3) . . . . ?
C21 P1 C14 C13 143.75(15) . . . . ?
C21 P1 C15 C16 126.26(18) . . . . ?
C21 P1 C15 C20 -57.03(17) . . . . ?
C21 C22 C23 C24 0.5(4) . . . . ?
C22 C21 C26 C25 -0.3(4) . . . . ?
C22 C23 C24 C25 0.8(4) . . . . ?
C23 C24 C25 C26 -1.8(4) . . . . ?
C24 C25 C26 C21 1.6(4) . . . . ?
C26 C21 C22 C23 -0.7(3) . . . . ?
C27 C28 C29 C30 -1.1(3) . . . . ?
C27 C28 C36 C37 -102.8(2) . . . . ?
C27 C28 C36 C38 133.5(2) . . . . ?
C27 C32 C33 C34 152.6(2) . . . . ?
C27 C32 C33 C35 -82.9(2) . . . . ?
C28 C27 C32 C31 0.3(3) . . . . ?
C28 C27 C32 C33 179.69(18) . . . . ?
C28 C29 C30 C31 0.6(3) . . . . ?
C29 C28 C36 C37 74.8(2) . . . . ?
C29 C28 C36 C38 -48.8(3) . . . . ?
C29 C30 C31 C32 0.3(3) . . . . ?
C30 C31 C32 C27 -0.7(3) . . . . ?
C30 C31 C32 C33 179.8(2) . . . . ?
C31 C32 C33 C34 -28.0(3) . . . . ?
C31 C32 C33 C35 96.5(2) . . . . ?
C32 C27 C28 C29 0.6(3) . . . . ?
C32 C27 C28 C36 178.29(18) . . . . ?
C36 C28 C29 C30 -178.8(2) . . . . ?
C39 C40 C41 C42 0.4(3) . . . . ?
C39 C40 C48 C49 159.55(19) . . . . ?
C39 C40 C48 C50 -74.4(2) . . . . ?
C39 C44 C45 C46 66.3(2) . . . . ?
C39 C44 C45 C47 -170.15(18) . . . . ?
C40 C39 C44 C43 1.1(3) . . . . ?
C40 C39 C44 C45 -177.09(17) . . . . ?
C40 C41 C42 C43 0.0(3) . . . . ?
C41 C40 C48 C49 -21.5(3) . . . . ?
C41 C40 C48 C50 104.5(2) . . . . ?
C41 C42 C43 C44 0.2(3) . . . . ?
C42 C43 C44 C39 -0.7(3) . . . . ?
C42 C43 C44 C45 177.39(19) . . . . ?
C43 C44 C45 C46 -111.8(2) . . . . ?
C43 C44 C45 C47 11.8(3) . . . . ?
C44 C39 C40 C41 -0.9(3) . . . . ?
C44 C39 C40 C48 178.01(18) . . . . ?
C48 C40 C41 C42 -178.5(2) . . . . ?
C51 Zn2 O4 C89 -2.8(2) . . . . ?
C51 N3 C52 C53 0.4(2) . . . . ?
C51 N3 C63 C64 81.9(2) . . . . ?
C51 N4 C53 C52 0.0(2) . . . . ?
C51 N4 C54 C55 105.3(2) . . . . ?
C51 N4 C54 C59 -75.8(3) . . . . ?
C52 N3 C51 Zn2 169.86(13) . . . . ?
C52 N3 C51 N4 -0.4(2) . . . . ?
C52 N3 C63 C64 -94.0(2) . . . . ?
C53 N4 C51 Zn2 -167.58(16) . . . . ?
C53 N4 C51 N3 0.2(2) . . . . ?
C53 N4 C54 C55 -67.9(3) . . . . ?
C53 N4 C54 C59 110.9(2) . . . . ?
C54 N4 C51 Zn2 18.4(3) . . . . ?
C54 N4 C51 N3 -173.78(18) . . . . ?
C54 N4 C53 C52 174.18(18) . . . . ?
C54 C55 C56 C57 1.5(3) . . . . ?
C55 C54 C59 C58 -0.7(3) . . . . ?
C55 C54 C59 C60 178.97(19) . . . . ?
C55 C56 C57 C58 -1.2(3) . . . . ?
C55 C56 C57 C61 176.3(2) . . . . ?
C56 C57 C58 C59 -0.2(3) . . . . ?
C57 C58 C59 C54 1.1(3) . . . . ?
C57 C58 C59 C60 -178.6(2) . . . . ?
C59 C54 C55 C56 -0.6(3) . . . . ?
C59 C54 C55 C62 178.2(2) . . . . ?
C61 C57 C58 C59 -177.6(2) . . . . ?
C62 C55 C56 C57 -177.2(2) . . . . ?
C63 N3 C51 Zn2 -6.5(2) . . . . ?
C63 N3 C51 N4 -176.69(17) . . . . ?
C63 N3 C52 C53 176.67(18) . . . . ?
C64 P2 C65 C66 -52.1(2) . . . . ?
C64 P2 C65 C70 129.0(2) . . . . ?
C64 P2 C71 C72 -24.7(2) . . . . ?
C64 P2 C71 C76 160.11(16) . . . . ?
C65 P2 C64 C63 -144.24(15) . . . . ?
C65 P2 C71 C72 -131.92(18) . . . . ?
C65 P2 C71 C76 52.86(18) . . . . ?
C65 C66 C67 C68 0.1(4) . . . . ?
C66 C65 C70 C69 2.1(4) . . . . ?
C66 C67 C68 C69 2.8(4) . . . . ?
C67 C68 C69 C70 -3.2(5) . . . . ?
C68 C69 C70 C65 0.7(5) . . . . ?
C70 C65 C66 C67 -2.5(4) . . . . ?
C71 P2 C64 C63 109.48(15) . . . . ?
C71 P2 C65 C66 56.7(2) . . . . ?
C71 P2 C65 C70 -122.2(2) . . . . ?
C71 C72 C73 C74 0.8(3) . . . . ?
C72 C71 C76 C75 -0.5(3) . . . . ?
C72 C73 C74 C75 -0.5(3) . . . . ?
C73 C74 C75 C76 -0.3(3) . . . . ?
C74 C75 C76 C71 0.9(3) . . . . ?
C76 C71 C72 C73 -0.3(3) . . . . ?
C77 C78 C79 C80 1.9(3) . . . . ?
C77 C78 C86 C87 -142.2(2) . . . . ?
C77 C78 C86 C88 93.0(2) . . . . ?
C77 C82 C83A C84A 133.5(6) . . . . ?
C77 C82 C83A C85A -100.7(6) . . . . ?
C77 C82 C83B C85B -132.6(5) . . . . ?
C77 C82 C83B C84B 106.7(5) . . . . ?
C78 C77 C82 C81 3.7(3) . . . . ?
C78 C77 C82 C83A -165.6(3) . . . . ?
C78 C77 C82 C83B 174.2(3) . . . . ?
C78 C79 C80 C81 1.1(4) . . . . ?
C79 C78 C86 C87 39.6(3) . . . . ?
C79 C78 C86 C88 -85.2(2) . . . . ?
C79 C80 C81 C82 -1.7(4) . . . . ?
C80 C81 C82 C77 -0.7(4) . . . . ?
C80 C81 C82 C83A 168.5(3) . . . . ?
C80 C81 C82 C83B -171.2(4) . . . . ?
C81 C82 C83A C84A -35.7(8) . . . . ?
C81 C82 C83A C85A 90.1(7) . . . . ?
C81 C82 C83B C85B 37.9(7) . . . . ?
C81 C82 C83B C84B -82.8(6) . . . . ?
C82 C77 C78 C79 -4.2(3) . . . . ?
C82 C77 C78 C86 177.53(19) . . . . ?
C86 C78 C79 C80 -179.9(2) . . . . ?
C89 C90 C91 C92 0.4(3) . . . . ?
C89 C90 C98 C99 75.9(2) . . . . ?
C89 C90 C98 C100 -159.0(2) . . . . ?
C89 C94 C95 C96 165.17(18) . . . . ?
C89 C94 C95 C97 -71.1(2) . . . . ?
C90 C89 C94 C93 -0.4(3) . . . . ?
C90 C89 C94 C95 176.86(18) . . . . ?
C90 C91 C92 C93 -0.1(4) . . . . ?
C91 C90 C98 C99 -101.2(3) . . . . ?
C91 C90 C98 C100 23.9(3) . . . . ?
C91 C92 C93 C94 -0.4(4) . . . . ?
C92 C93 C94 C89 0.7(3) . . . . ?
C92 C93 C94 C95 -176.5(2) . . . . ?
C93 C94 C95 C96 -17.7(3) . . . . ?
C93 C94 C95 C97 106.0(2) . . . . ?
C94 C89 C90 C91 -0.1(3) . . . . ?
C94 C89 C90 C98 -177.41(18) . . . . ?
C98 C90 C91 C92 177.5(2) . . . . ?
